data_2218329
loop_
_publ_author_name
'Khalaji, Aliakbar Dehno'
'Jian, Fangfang'
'Xiao, Hailian'
'Harrison, William T. A.'

_publ_section_title
;
 2-(3,4,5-Trimethoxyphenyl)-1<i>H</i>-benzimidazole
;
_journal_coeditor_code BT2706
_journal_issue 6
_journal_name_full 'Acta Crystallographica Section E'
_journal_page_first o1093
_journal_paper_doi 10.1107/S1600536808014189
_journal_volume 64
_journal_year 2008
_chemical_formula_iupac 'C16 H16 N2 O3'
_chemical_formula_moiety 'C16 H16 N2 O3'
_chemical_formula_sum 'C16 H16 N2 O3'
_chemical_formula_weight 284.31
_chemical_name_systematic
;
2-(3,4,5-Trimethoxyphenyl)-1<i>H</i>-benzimidazole
;
_space_group_IT_number 61
_symmetry_cell_setting orthorhombic
_symmetry_space_group_name_Hall '-P 2ac 2ab'
_symmetry_space_group_name_H-M 'P b c a'
_atom_sites_solution_hydrogens geom
_atom_sites_solution_primary direct
_atom_sites_solution_secondary difmap
_audit_creation_method SHELXL-97
_cell_angle_alpha 90.00
_cell_angle_beta 90.00
_cell_angle_gamma 90.00
_cell_formula_units_Z 8
_cell_length_a 8.2270(16)
_cell_length_b 9.5750(19)
_cell_length_c 37.375(7)
_cell_measurement_reflns_used 25
_cell_measurement_temperature 295(2)
_cell_measurement_theta_max 14
_cell_measurement_theta_min 4
_cell_volume 2944.2(10)
_computing_cell_refinement 'CAD-4 Software (Enraf--Nonius, 1989)'
_computing_data_collection 'CAD-4 Software (Enraf--Nonius, 1989)'
_computing_data_reduction 'NRCVAX (Gabe <i>et al.</i>,  1989)'
_computing_molecular_graphics 'ORTEP-3 (Farrugia, 1997)'
_computing_publication_material 'SHELXL97 (Sheldrick, 2008)'
_computing_structure_refinement 'SHELXL97 (Sheldrick, 2008)'
_computing_structure_solution 'SHELXS97 (Sheldrick, 2008)'
_diffrn_ambient_temperature 295(2)
_diffrn_measured_fraction_theta_full 1.000
_diffrn_measured_fraction_theta_max 1.000
_diffrn_measurement_device_type 'Enraf-Nonius CAD-4'
_diffrn_measurement_method \w
_diffrn_radiation_monochromator graphite
_diffrn_radiation_source 'fine-focus sealed tube'
_diffrn_radiation_type MoK\a
_diffrn_radiation_wavelength 0.71073
_diffrn_reflns_av_R_equivalents 0.0850
_diffrn_reflns_av_sigmaI/netI 0.1917
_diffrn_reflns_limit_h_max 0
_diffrn_reflns_limit_h_min -9
_diffrn_reflns_limit_k_max 0
_diffrn_reflns_limit_k_min -11
_diffrn_reflns_limit_l_max 44
_diffrn_reflns_limit_l_min -44
_diffrn_reflns_number 5421
_diffrn_reflns_theta_full 25.50
_diffrn_reflns_theta_max 25.50
_diffrn_reflns_theta_min 1.09
_diffrn_standards_decay_% 0
_diffrn_standards_interval_count 100
_diffrn_standards_number 3
_exptl_absorpt_coefficient_mu 0.090
_exptl_absorpt_correction_type none
_exptl_crystal_colour colourless
_exptl_crystal_density_diffrn 1.283
_exptl_crystal_density_method 'not measured'
_exptl_crystal_description block
_exptl_crystal_F_000 1200
_exptl_crystal_size_max 0.25
_exptl_crystal_size_mid 0.20
_exptl_crystal_size_min 0.18
_refine_diff_density_max 0.212
_refine_diff_density_min -0.203
_refine_ls_extinction_method none
_refine_ls_goodness_of_fit_ref 0.935
_refine_ls_hydrogen_treatment constr
_refine_ls_matrix_type full
_refine_ls_number_parameters 190
_refine_ls_number_reflns 2733
_refine_ls_number_restraints 0
_refine_ls_restrained_S_all 0.935
_refine_ls_R_factor_all 0.2215
_refine_ls_R_factor_gt 0.0513
_refine_ls_shift/su_max 0.000
_refine_ls_shift/su_mean 0.000
_refine_ls_structure_factor_coef Fsqd
_refine_ls_weighting_details 'calc w=1/[\s^2^(Fo^2^)+(0.0483P)^2^] where P=(Fo^2^+2Fc^2^)/3'
_refine_ls_weighting_scheme calc
_refine_ls_wR_factor_gt 0.0937
_refine_ls_wR_factor_ref 0.1431
_reflns_number_gt 960
_reflns_number_total 2733
_reflns_threshold_expression I>2\s(I)
_cod_data_source_file bt2706.cif
_cod_data_source_block I
_cod_depositor_comments
;
The following automatic conversions were performed:
'_symmetry_cell_setting' value 'Orthorhombic' changed to 'orthorhombic'
according to '/home/saulius/struct/CIF-dictionaries/cif_core.dic'
dictionary named 'cif_core.dic' version 2.4.1 from 2010-06-29.

Automatic conversion script
Id: cif_fix_enum 1527 2010-12-29 10:47:43Z saulius 

The following automatic conversions were performed:

'_symmetry_cell_setting' value 'Orthorhombic' changed to
'orthorhombic' according to
/home/saulius/struct/CIF-dictionaries/cif_core.dic dictionary named
'cif_core.dic' version 2.4.1 from 2010-06-29.

Automatic conversion script
Id: cif_fix_values 1715 2011-07-08 13:25:40Z adriana 
;
_cod_database_code 2218329
_cod_database_fobs_code 2218329

loop_
_symmetry_equiv_pos_as_xyz
'x, y, z'
'-x+1/2, -y, z+1/2'
'x+1/2, -y+1/2, -z'
'-x, y+1/2, -z+1/2'
'-x, -y, -z'
'x-1/2, y, -z-1/2'
'-x-1/2, y-1/2, z'
'x, -y-1/2, z-1/2'

loop_
_atom_site_type_symbol
_atom_site_label
_atom_site_fract_x
_atom_site_fract_y
_atom_site_fract_z
_atom_site_U_iso_or_equiv
_atom_site_adp_type
_atom_site_calc_flag
_atom_site_refinement_flags
_atom_site_occupancy
O O1 1.2012(3) 0.2286(3) 0.03723(7) 0.0646(9) Uani d . 1
O O2 0.9428(3) 0.3940(3) 0.03507(7) 0.0591(9) Uani d . 1
O O3 1.2638(3) 0.0641(3) 0.09566(8) 0.0609(8) Uani d . 1
N N1 0.7160(3) 0.0683(3) 0.16552(8) 0.0387(8) Uani d . 1
H H1A 0.7705 -0.0074 0.1623 0.046 Uiso calc R 1
N N2 0.6374(3) 0.2921(3) 0.15868(8) 0.0406(8) Uani d . 1
C C1 1.3578(5) 0.2888(6) 0.04310(12) 0.0800(15) Uani d . 1
H H1B 1.4197 0.2852 0.0213 0.120 Uiso calc R 1
H H1C 1.4134 0.2375 0.0615 0.120 Uiso calc R 1
H H1D 1.3455 0.3843 0.0505 0.120 Uiso calc R 1
C C2 0.8079(6) 0.4863(5) 0.03285(12) 0.0772(15) Uani d . 1
H H2B 0.8153 0.5402 0.0112 0.116 Uiso calc R 1
H H2C 0.8083 0.5479 0.0531 0.116 Uiso calc R 1
H H2D 0.7089 0.4332 0.0327 0.116 Uiso calc R 1
C C3 1.3004(5) -0.0119(5) 0.12749(11) 0.0772(15) Uani d . 1
H H3A 1.4032 -0.0581 0.1248 0.116 Uiso calc R 1
H H3B 1.2171 -0.0801 0.1317 0.116 Uiso calc R 1
H H3C 1.3055 0.0513 0.1474 0.116 Uiso calc R 1
C C4 1.1200(5) 0.1366(4) 0.09509(12) 0.0446(11) Uani d . 1
C C5 1.0041(5) 0.1274(4) 0.12166(11) 0.0429(10) Uani d . 1
H H5A 1.0203 0.0672 0.1409 0.052 Uiso calc R 1
C C6 0.8635(4) 0.2074(4) 0.11992(10) 0.0368(9) Uani d . 1
C C7 0.8382(4) 0.2994(4) 0.09110(10) 0.0397(10) Uani d . 1
H H7A 0.7448 0.3540 0.0901 0.048 Uiso calc R 1
C C8 0.9539(5) 0.3074(4) 0.06435(11) 0.0422(10) Uani d . 1
C C9 1.0951(4) 0.2256(4) 0.06576(10) 0.0446(11) Uani d . 1
C C10 0.7391(5) 0.1932(4) 0.14767(9) 0.0374(9) Uani d . 1
C C11 0.5910(4) 0.0866(4) 0.18929(10) 0.0338(9) Uani d . 1
C C12 0.5161(5) -0.0025(4) 0.21332(10) 0.0453(11) Uani d . 1
H H12A 0.5493 -0.0948 0.2158 0.054 Uiso calc R 1
C C13 0.3906(5) 0.0513(4) 0.23340(11) 0.0532(11) Uani d . 1
H H13A 0.3387 -0.0055 0.2500 0.064 Uiso calc R 1
C C14 0.3390(5) 0.1916(5) 0.22919(12) 0.0541(11) Uani d . 1
H H14A 0.2522 0.2242 0.2428 0.065 Uiso calc R 1
C C15 0.4139(4) 0.2808(4) 0.20549(10) 0.0508(11) Uani d . 1
H H15A 0.3801 0.3730 0.2031 0.061 Uiso calc R 1
C C16 0.5427(4) 0.2280(4) 0.18510(10) 0.0359(10) Uani d . 1

loop_
_atom_site_aniso_label
_atom_site_aniso_U_11
_atom_site_aniso_U_22
_atom_site_aniso_U_33
_atom_site_aniso_U_12
_atom_site_aniso_U_13
_atom_site_aniso_U_23
O1 0.0561(19) 0.085(2) 0.0526(18) -0.0022(18) 0.0156(16) -0.0106(18)
O2 0.061(2) 0.068(2) 0.048(2) 0.0042(18) 0.0086(16) 0.0139(18)
O3 0.0506(18) 0.0599(19) 0.072(2) 0.0141(17) 0.0108(18) 0.0009(18)
N1 0.0409(19) 0.0233(17) 0.052(2) 0.0028(16) 0.0007(18) 0.0074(17)
N2 0.044(2) 0.0254(17) 0.052(2) -0.0002(18) 0.0067(17) -0.0009(19)
C1 0.059(3) 0.100(4) 0.081(3) -0.011(3) 0.019(3) -0.009(3)
C2 0.085(4) 0.074(3) 0.073(4) 0.019(3) 0.007(3) 0.029(3)
C3 0.067(3) 0.096(4) 0.069(3) 0.034(3) -0.013(3) -0.004(3)
C4 0.034(2) 0.042(3) 0.057(3) 0.004(2) 0.004(2) -0.008(2)
C5 0.042(2) 0.031(2) 0.056(3) -0.001(2) 0.005(2) 0.002(2)
C6 0.038(2) 0.030(2) 0.042(2) -0.002(2) 0.005(2) -0.001(2)
C7 0.036(2) 0.032(2) 0.051(3) 0.000(2) 0.002(2) -0.003(2)
C8 0.045(3) 0.042(2) 0.040(2) -0.003(2) -0.001(2) -0.003(2)
C9 0.041(3) 0.053(3) 0.040(2) -0.006(2) 0.007(2) -0.004(2)
C10 0.038(2) 0.027(2) 0.047(2) -0.003(2) -0.006(2) 0.003(2)
C11 0.033(2) 0.030(2) 0.038(2) -0.0061(18) 0.005(2) -0.003(2)
C12 0.047(3) 0.034(2) 0.054(3) -0.007(2) -0.002(2) 0.006(2)
C13 0.054(3) 0.053(3) 0.053(3) -0.010(2) 0.005(2) 0.010(3)
C14 0.050(3) 0.051(3) 0.062(3) -0.002(3) 0.017(2) -0.005(3)
C15 0.052(3) 0.037(3) 0.064(3) 0.008(2) 0.012(2) -0.004(2)
C16 0.040(2) 0.023(2) 0.044(2) -0.0011(19) 0.001(2) -0.001(2)

loop_
_atom_type_symbol
_atom_type_description
_atom_type_scat_dispersion_real
_atom_type_scat_dispersion_imag
_atom_type_scat_source
C C 0.0033 0.0016 'International Tables Vol C Tables 4.2.6.8 and 6.1.1.4'
H H 0.0000 0.0000 'International Tables Vol C Tables 4.2.6.8 and 6.1.1.4'
N N 0.0061 0.0033 'International Tables Vol C Tables 4.2.6.8 and 6.1.1.4'
O O 0.0106 0.0060 'International Tables Vol C Tables 4.2.6.8 and 6.1.1.4'

loop_
_geom_angle_atom_site_label_1
_geom_angle_atom_site_label_2
_geom_angle_atom_site_label_3
_geom_angle
C9 O1 C1 117.4(3)
C8 O2 C2 118.2(3)
C4 O3 C3 116.9(3)
C11 N1 C10 107.7(3)
C11 N1 H1A 126.1
C10 N1 H1A 126.1
C10 N2 C16 104.8(3)
O1 C1 H1B 109.5
O1 C1 H1C 109.5
H1B C1 H1C 109.5
O1 C1 H1D 109.5
H1B C1 H1D 109.5
H1C C1 H1D 109.5
O2 C2 H2B 109.5
O2 C2 H2C 109.5
H2B C2 H2C 109.5
O2 C2 H2D 109.5
H2B C2 H2D 109.5
H2C C2 H2D 109.5
O3 C3 H3A 109.5
O3 C3 H3B 109.5
H3A C3 H3B 109.5
O3 C3 H3C 109.5
H3A C3 H3C 109.5
H3B C3 H3C 109.5
O3 C4 C5 123.5(4)
O3 C4 C9 116.4(4)
C5 C4 C9 120.0(4)
C4 C5 C6 120.4(4)
C4 C5 H5A 119.8
C6 C5 H5A 119.8
C5 C6 C7 120.3(3)
C5 C6 C10 119.9(4)
C7 C6 C10 119.8(3)
C8 C7 C6 119.1(4)
C8 C7 H7A 120.5
C6 C7 H7A 120.5
O2 C8 C7 124.2(4)
O2 C8 C9 114.9(4)
C7 C8 C9 120.8(4)
O1 C9 C8 118.9(4)
O1 C9 C4 121.6(4)
C8 C9 C4 119.3(4)
N2 C10 N1 112.4(3)
N2 C10 C6 126.4(3)
N1 C10 C6 121.2(3)
N1 C11 C12 132.5(4)
N1 C11 C16 105.1(3)
C12 C11 C16 122.4(4)
C13 C12 C11 117.2(4)
C13 C12 H12A 121.4
C11 C12 H12A 121.4
C12 C13 C14 121.3(4)
C12 C13 H13A 119.4
C14 C13 H13A 119.4
C15 C14 C13 121.7(4)
C15 C14 H14A 119.2
C13 C14 H14A 119.2
C14 C15 C16 117.7(4)
C14 C15 H15A 121.1
C16 C15 H15A 121.1
N2 C16 C15 130.3(3)
N2 C16 C11 109.9(3)
C15 C16 C11 119.8(4)

loop_
_geom_bond_atom_site_label_1
_geom_bond_atom_site_label_2
_geom_bond_distance
C9 O1 1.379(4)
C1 O1 1.428(5)
C8 O2 1.377(4)
C2 O2 1.422(4)
C4 O3 1.372(4)
C3 O3 1.427(4)
N1 C11 1.371(4)
N1 C10 1.383(4)
N1 H1A 0.8600
N2 C10 1.329(4)
N2 C16 1.400(4)
C1 H1B 0.9600
C1 H1C 0.9600
C1 H1D 0.9600
C2 H2B 0.9600
C2 H2C 0.9600
C2 H2D 0.9600
C3 H3A 0.9600
C3 H3B 0.9600
C3 H3C 0.9600
C4 C5 1.379(5)
C4 C9 1.403(5)
C5 C6 1.389(5)
C5 H5A 0.9300
C6 C7 1.407(5)
C6 C10 1.464(5)
C7 C8 1.383(5)
C7 H7A 0.9300
C8 C9 1.401(5)
C11 C12 1.383(5)
C11 C16 1.419(5)
C12 C13 1.376(5)
C12 H12A 0.9300
C13 C14 1.418(5)
C13 H13A 0.9300
C14 C15 1.376(5)
C14 H14A 0.9300
C15 C16 1.400(5)
C15 H15A 0.9300

loop_
_geom_hbond_atom_site_label_D
_geom_hbond_atom_site_label_H
_geom_hbond_atom_site_label_A
_geom_hbond_site_symmetry_A
_geom_hbond_distance_DH
_geom_hbond_distance_HA
_geom_hbond_distance_DA
_geom_hbond_angle_DHA
N1 H1A N2 7_755 0.86 2.07 2.918(4) 169

loop_
_cod_related_entry_id
_cod_related_entry_database
_cod_related_entry_code
1 ChemSpider 660831
